data_1566057
loop_
_publ_author_name
'Yin, Meng-Ru'
'Yan, Qing-Qing'
'Li, Bin'
'Yong, Guo-Ping'

_publ_section_title
;
 Syntheses, structures, luminescence and CO2 gas adsorption properties of
 four three-dimensional heterobimetallic metal--organic frameworks
;
_journal_name_full 'Journal of Solid State Chemistry'
_journal_page_first 122672
_journal_paper_doi 10.1016/j.jssc.2021.122672
_journal_volume 305
_journal_year 2022
_chemical_formula_sum 'C20 H12 Co N Na O7'
_chemical_formula_weight 460.23
_space_group_crystal_system orthorhombic
_space_group_IT_number 41
_space_group_name_Hall 'A 2 -2ab'
_space_group_name_H-M_alt 'A e a 2'
_atom_sites_solution_hydrogens mixed
_cell_angle_alpha 90
_cell_angle_beta 90
_cell_angle_gamma 90
_cell_formula_units_Z 8
_cell_length_a 27.1599(10)
_cell_length_b 26.0222(8)
_cell_length_c 6.0047(2)
_cell_measurement_reflns_used 3218
_cell_measurement_temperature 293(2)
_cell_measurement_theta_max 70.0327
_cell_measurement_theta_min 4.2011
_cell_volume 4243.9(2)
_computing_structure_refinement 'SHELXL-2014/7 (Sheldrick, 2014)'
_diffrn_ambient_temperature 293(2)
_diffrn_measured_fraction_theta_full 0.992
_diffrn_measured_fraction_theta_max 0.976
_diffrn_measurement_device_type 'SuperNova, Dual, Cu at zero, AtlasS2'
_diffrn_radiation_type CuK\a
_diffrn_radiation_wavelength 1.54184
_diffrn_reflns_av_R_equivalents 0.0459
_diffrn_reflns_av_unetI/netI 0.0447
_diffrn_reflns_Laue_measured_fraction_full 0.992
_diffrn_reflns_Laue_measured_fraction_max 0.976
_diffrn_reflns_number 2172
_diffrn_reflns_point_group_measured_fraction_full 0.549
_diffrn_reflns_point_group_measured_fraction_max 0.539
_diffrn_reflns_theta_full 67.684
_diffrn_reflns_theta_max 70.052
_diffrn_reflns_theta_min 3.397
_exptl_absorpt_coefficient_mu 6.908
_exptl_crystal_colour purple
_exptl_crystal_density_diffrn 1.441
_exptl_crystal_description needle
_exptl_crystal_F_000 1864
_platon_squeeze_details
;
;
_refine_diff_density_max 1.435
_refine_diff_density_min -0.686
_refine_diff_density_rms 0.129
_refine_ls_abs_structure_details
;
No quotients, so Flack parameter determined by classical intensity fit
;
_refine_ls_abs_structure_Flack 0.093(13)
_refine_ls_extinction_coef .
_refine_ls_extinction_method none
_refine_ls_goodness_of_fit_ref 1.139
_refine_ls_hydrogen_treatment mixed
_refine_ls_matrix_type full
_refine_ls_number_parameters 279
_refine_ls_number_reflns 2172
_refine_ls_number_restraints 4
_refine_ls_restrained_S_all 1.137
_refine_ls_R_factor_all 0.0774
_refine_ls_R_factor_gt 0.0710
_refine_ls_shift/su_max 0.000
_refine_ls_shift/su_mean 0.000
_refine_ls_structure_factor_coef Fsqd
_refine_ls_weighting_details 'w=1/[\s^2^(Fo^2^)+(0.1637P)^2^+12.6015P] where P=(Fo^2^+2Fc^2^)/3'
_refine_ls_weighting_scheme calc
_refine_ls_wR_factor_gt 0.2345
_refine_ls_wR_factor_ref 0.2414
_reflns_Friedel_coverage 0.000
_reflns_Friedel_fraction_full 0.000
_reflns_Friedel_fraction_max 0.000
_reflns_number_gt 1933
_reflns_number_total 2172
_reflns_threshold_expression 'I > 2\s(I)'
_cod_data_source_file JSSC-2022-305-122672.cif
_cod_data_source_block 2
_cod_original_cell_volume 4243.9(3)
_cod_original_sg_symbol_Hall 'A 2 -2ac'
_cod_original_sg_symbol_H-M 'A b a 2'
_cod_database_code 1566057
_shelx_space_group_comment
;
The symmetry employed for this shelxl refinement is uniquely defined
by the following loop, which should always be used as a source of
symmetry information in preference to the above space-group names.
They are only intended as comments.
;

loop_
_space_group_symop_operation_xyz
'x, y, z'
'-x, -y, z'
'x+1/2, -y+1/2, z'
'-x+1/2, y+1/2, z'
'x, y+1/2, z+1/2'
'-x, -y+1/2, z+1/2'
'x+1/2, -y+1, z+1/2'
'-x+1/2, y+1, z+1/2'

loop_
_atom_site_label
_atom_site_type_symbol
_atom_site_fract_x
_atom_site_fract_y
_atom_site_fract_z
_atom_site_U_iso_or_equiv
_atom_site_adp_type
_atom_site_occupancy
_atom_site_site_symmetry_order
_atom_site_calc_flag
_atom_site_refinement_flags_posn
_atom_site_refinement_flags_adp
_atom_site_refinement_flags_occupancy
_atom_site_disorder_assembly
_atom_site_disorder_group
Co1 Co 0.34754(5) 0.24020(5) 0.7672(3) 0.0278(4) Uani 1 1 d . . . . .
O6 O 0.3225(3) 0.6656(2) 0.3481(12) 0.0393(17) Uani 1 1 d . . . . .
O2 O 0.2262(2) 0.3243(2) 0.6375(12) 0.0310(14) Uani 1 1 d . . . . .
O1 O 0.2776(2) 0.2585(2) 0.6827(15) 0.0339(16) Uani 1 1 d . . . . .
O4 O 0.5789(2) 0.2855(3) 1.2899(15) 0.0413(16) Uani 1 1 d . . . . .
N1 N 0.3543(2) 0.3240(3) 0.7087(14) 0.0270(17) Uani 1 1 d . . . . .
O7 O 0.3382(3) 0.2532(3) 1.1146(13) 0.0353(16) Uani 1 1 d D . . . .
O5 O 0.2880(3) 0.6380(3) 0.0379(14) 0.0445(18) Uani 1 1 d . . . . .
O3 O 0.6136(3) 0.2783(3) 0.9649(15) 0.050(2) Uani 1 1 d . . . . .
C9 C 0.5301(3) 0.3074(3) 0.976(2) 0.038(2) Uani 1 1 d . . . . .
C20 C 0.3097(3) 0.6315(3) 0.2193(18) 0.035(2) Uani 1 1 d . . . . .
C10 C 0.4864(3) 0.3043(4) 1.1031(18) 0.034(2) Uani 1 1 d . . . . .
H10A H 0.4874 0.2912 1.2473 0.041 Uiso 1 1 calc R U . . .
C6 C 0.4410(3) 0.3394(3) 0.8010(17) 0.0286(18) Uani 1 1 d . . . . .
C18 C 0.2677(3) 0.3066(3) 0.6542(15) 0.0254(18) Uani 1 1 d . . . . .
C19 C 0.5766(4) 0.2897(4) 1.0879(18) 0.035(2) Uani 1 1 d . . . . .
C1 C 0.3111(3) 0.3415(3) 0.6381(18) 0.0285(18) Uani 1 1 d . . . . .
C15 C 0.3197(3) 0.5770(3) 0.296(2) 0.036(2) Uani 1 1 d . . . . .
C17 C 0.3091(4) 0.4856(4) 0.260(2) 0.045(3) Uani 1 1 d . . . . .
H17A H 0.2953 0.4578 0.1854 0.055 Uiso 1 1 calc R U . . .
C5 C 0.3928(3) 0.3572(3) 0.7032(18) 0.032(2) Uani 1 1 d . . . . .
C3 C 0.3439(3) 0.4245(4) 0.538(2) 0.036(2) Uani 1 1 d . . . . .
C7 C 0.4844(4) 0.3436(4) 0.674(2) 0.044(3) Uani 1 1 d . . . . .
H7A H 0.4837 0.3581 0.5320 0.053 Uiso 1 1 calc R U . . .
C8 C 0.5281(3) 0.3259(4) 0.764(2) 0.037(2) Uani 1 1 d . . . . .
H8A H 0.5566 0.3267 0.6788 0.044 Uiso 1 1 calc R U . . .
C11 C 0.4429(3) 0.3203(4) 1.015(2) 0.041(3) Uani 1 1 d . . . . .
H11A H 0.4143 0.3184 1.0995 0.049 Uiso 1 1 calc R U . . .
C12 C 0.3370(4) 0.4767(4) 0.447(2) 0.042(3) Uani 1 1 d . . . . .
C16 C 0.3009(4) 0.5350(4) 0.180(3) 0.053(3) Uani 1 1 d . . . . .
H16A H 0.2831 0.5400 0.0493 0.063 Uiso 1 1 calc R U . . .
C4 C 0.3891(3) 0.4066(4) 0.617(2) 0.041(2) Uani 1 1 d . . . . .
H4A H 0.4166 0.4278 0.6126 0.050 Uiso 1 1 calc R U . . .
C2 C 0.3043(3) 0.3902(3) 0.548(2) 0.039(2) Uani 1 1 d . . . . .
H2A H 0.2735 0.3999 0.4937 0.046 Uiso 1 1 calc R U . . .
C14 C 0.3476(5) 0.5678(4) 0.486(3) 0.054(3) Uani 1 1 d . . . . .
H14A H 0.3604 0.5956 0.5644 0.064 Uiso 1 1 calc R U . . .
C13 C 0.3568(5) 0.5191(4) 0.562(3) 0.056(3) Uani 1 1 d . . . . .
H13A H 0.3760 0.5142 0.6884 0.067 Uiso 1 1 calc R U . . .
Na1 Na 0.28102(16) 0.68589(17) -0.2885(8) 0.0464(11) Uani 1 1 d . . . . .
H2 H 0.322(2) 0.246(3) 0.998(8) 0.001(18) Uiso 1 1 d D . . . .
H1 H 0.3684(16) 0.256(9) 1.082(17) 0.18(14) Uiso 1 1 d D . . . .

loop_
_atom_site_aniso_label
_atom_site_aniso_U_11
_atom_site_aniso_U_22
_atom_site_aniso_U_33
_atom_site_aniso_U_23
_atom_site_aniso_U_13
_atom_site_aniso_U_12
Co1 0.0330(7) 0.0187(7) 0.0316(8) 0.0058(7) 0.0012(7) 0.0039(5)
O6 0.064(4) 0.015(3) 0.039(4) 0.005(3) -0.001(3) 0.000(3)
O2 0.029(3) 0.028(3) 0.036(4) -0.002(3) -0.002(3) 0.001(2)
O1 0.034(3) 0.014(3) 0.054(4) 0.010(3) -0.005(3) 0.002(2)
O4 0.034(3) 0.045(4) 0.045(5) 0.006(4) -0.001(3) 0.011(3)
N1 0.028(3) 0.021(4) 0.032(4) 0.001(3) -0.002(3) 0.002(3)
O7 0.037(4) 0.038(4) 0.032(4) 0.000(3) 0.000(3) 0.007(3)
O5 0.071(5) 0.023(3) 0.040(4) 0.016(3) -0.012(4) 0.002(3)
O3 0.040(4) 0.063(5) 0.046(5) -0.017(4) -0.008(3) 0.021(4)
C9 0.029(4) 0.021(4) 0.064(7) -0.006(5) -0.005(5) 0.005(3)
C20 0.041(5) 0.018(4) 0.045(6) 0.012(4) 0.003(4) 0.001(4)
C10 0.039(5) 0.032(4) 0.032(5) 0.009(4) -0.002(4) -0.005(4)
C6 0.043(4) 0.016(3) 0.027(4) 0.010(4) -0.005(4) 0.001(3)
C18 0.038(4) 0.017(4) 0.022(5) -0.001(3) -0.004(3) 0.002(3)
C19 0.042(5) 0.026(4) 0.036(6) -0.005(4) -0.004(4) 0.012(4)
C1 0.032(4) 0.015(4) 0.039(5) -0.001(4) -0.007(4) 0.000(3)
C15 0.049(5) 0.015(4) 0.043(5) 0.009(4) -0.004(5) 0.004(3)
C17 0.063(6) 0.020(4) 0.054(7) 0.005(5) -0.028(6) -0.004(4)
C5 0.032(4) 0.019(4) 0.045(5) 0.008(4) -0.009(4) -0.003(3)
C3 0.040(5) 0.018(4) 0.050(6) 0.012(5) -0.011(4) -0.002(3)
C7 0.040(5) 0.037(5) 0.055(7) 0.008(5) -0.007(5) 0.000(4)
C8 0.038(4) 0.037(5) 0.035(5) 0.000(5) 0.003(5) 0.006(4)
C11 0.025(4) 0.031(5) 0.067(8) 0.001(5) 0.005(5) 0.000(3)
C12 0.046(5) 0.017(4) 0.064(7) 0.011(5) -0.013(5) -0.001(4)
C16 0.061(6) 0.022(5) 0.075(9) 0.009(6) -0.020(7) 0.000(5)
C4 0.034(4) 0.027(4) 0.063(7) 0.005(5) -0.007(5) -0.002(4)
C2 0.030(4) 0.015(4) 0.071(7) 0.008(5) -0.011(5) 0.003(3)
C14 0.075(7) 0.015(5) 0.071(9) 0.003(5) -0.032(6) -0.008(4)
C13 0.083(8) 0.020(5) 0.065(9) 0.001(6) -0.035(7) 0.001(5)
Na1 0.058(2) 0.036(2) 0.045(3) 0.0154(18) 0.0046(19) -0.0064(18)

loop_
_atom_type_symbol
_atom_type_description
_atom_type_scat_dispersion_real
_atom_type_scat_dispersion_imag
_atom_type_scat_source
C C 0.0181 0.0091 'International Tables Vol C Tables 4.2.6.8 and 6.1.1.4'
Co Co -2.3653 3.6143 'International Tables Vol C Tables 4.2.6.8 and 6.1.1.4'
N N 0.0311 0.0180 'International Tables Vol C Tables 4.2.6.8 and 6.1.1.4'
Na Na 0.1353 0.1239 'International Tables Vol C Tables 4.2.6.8 and 6.1.1.4'
O O 0.0492 0.0322 'International Tables Vol C Tables 4.2.6.8 and 6.1.1.4'
H H 0.0000 0.0000 'International Tables Vol C Tables 4.2.6.8 and 6.1.1.4'

loop_
_geom_angle_atom_site_label_1
_geom_angle_atom_site_label_2
_geom_angle_atom_site_label_3
_geom_angle
_geom_angle_site_symmetry_1
_geom_angle_site_symmetry_3
O1 Co1 O4 168.3(3) . 6_654
O1 Co1 O6 88.4(3) . 5_545
O4 Co1 O6 89.9(3) 6_654 5_545
O1 Co1 O7 95.5(3) . .
O4 Co1 O7 95.8(3) 6_654 .
O6 Co1 O7 83.2(3) 5_545 .
O1 Co1 O3 107.6(3) . 6_654
O4 Co1 O3 61.3(3) 6_654 6_654
O6 Co1 O3 98.4(3) 5_545 6_654
O7 Co1 O3 156.9(3) . 6_654
O1 Co1 N1 78.8(2) . .
O4 Co1 N1 104.1(3) 6_654 .
O6 Co1 N1 165.2(3) 5_545 .
O7 Co1 N1 90.5(3) . .
O3 Co1 N1 92.6(3) 6_654 .
O1 Co1 C19 138.9(4) . 6_654
O4 Co1 C19 29.8(4) 6_654 6_654
O6 Co1 C19 94.5(3) 5_545 6_654
O7 Co1 C19 125.6(3) . 6_654
O3 Co1 C19 31.5(3) 6_654 6_654
N1 Co1 C19 100.0(3) . 6_654
O1 Co1 Na1 78.6(2) . 5_546
O4 Co1 Na1 108.1(3) 6_654 5_546
O6 Co1 Na1 44.9(2) 5_545 5_546
O7 Co1 Na1 42.2(2) . 5_546
O3 Co1 Na1 143.2(3) 6_654 5_546
N1 Co1 Na1 123.9(2) . 5_546
C19 Co1 Na1 129.6(2) 6_654 5_546
O1 Co1 H2 77.2(19) . .
O4 Co1 H2 113(2) 6_654 .
O6 Co1 H2 75(3) 5_545 .
O7 Co1 H2 20.0(16) . .
O3 Co1 H2 172(3) 6_654 .
N1 Co1 H2 95(3) . .
C19 Co1 H2 143(2) 6_654 .
Na1 Co1 H2 30(3) 5_546 .
O1 Co1 H1 117(3) . .
O4 Co1 H1 75(3) 6_654 .
O6 Co1 H1 94(6) 5_545 .
O7 Co1 H1 23.5(7) . .
O3 Co1 H1 134.2(16) 6_654 .
N1 Co1 H1 85(7) . .
C19 Co1 H1 104(3) 6_654 .
Na1 Co1 H1 61(4) 5_546 .
H2 Co1 H1 43.5(19) . .
C20 O6 Co1 127.6(6) . 5_554
C20 O6 Na1 124.9(6) . 1_556
Co1 O6 Na1 98.7(3) 5_554 1_556
C20 O6 Na1 71.8(6) . 8_545
Co1 O6 Na1 94.5(2) 5_554 8_545
Na1 O6 Na1 77.2(2) 1_556 8_545
C18 O1 Co1 117.2(5) . .
C18 O1 Na1 128.0(6) . 4_546
Co1 O1 Na1 113.9(3) . 4_546
C19 O4 Co1 90.8(6) . 6_655
C1 N1 C5 117.1(8) . .
C1 N1 Co1 108.3(5) . .
C5 N1 Co1 134.0(6) . .
Co1 O7 Na1 101.4(3) . 5_546
Co1 O7 H2 39(5) . .
Na1 O7 H2 73(5) 5_546 .
Co1 O7 H1 71(6) . .
Na1 O7 H1 139(10) 5_546 .
H2 O7 H1 110(4) . .
C20 O5 Na1 147.4(7) . .
C20 O5 Na1 93.4(6) . 8_545
Na1 O5 Na1 91.3(3) . 8_545
C19 O3 Co1 87.2(7) . 6_655
C8 C9 C10 119.4(9) . .
C8 C9 C19 124.2(10) . .
C10 C9 C19 116.5(11) . .
O6 C20 O5 125.8(8) . .
O6 C20 C15 115.8(9) . .
O5 C20 C15 118.3(9) . .
O6 C20 Na1 84.0(6) . 8_545
O5 C20 Na1 60.6(5) . 8_545
C15 C20 Na1 128.7(6) . 8_545
C11 C10 C9 120.1(10) . .
C11 C10 H10A 120.0 . .
C9 C10 H10A 120.0 . .
C11 C6 C7 120.1(9) . .
C11 C6 C5 120.4(9) . .
C7 C6 C5 119.4(9) . .
O2 C18 O1 124.6(8) . .
O2 C18 C1 119.5(8) . .
O1 C18 C1 115.9(7) . .
O4 C19 O3 120.7(9) . .
O4 C19 C9 121.1(10) . .
O3 C19 C9 118.1(10) . .
O4 C19 Co1 59.4(5) . 6_655
O3 C19 Co1 61.4(5) . 6_655
C9 C19 Co1 179.2(7) . 6_655
N1 C1 C2 123.6(8) . .
N1 C1 C18 117.9(8) . .
C2 C1 C18 118.4(8) . .
C16 C15 C14 118.5(9) . .
C16 C15 C20 121.1(10) . .
C14 C15 C20 120.4(9) . .
C12 C17 C16 121.8(10) . .
C12 C17 H17A 119.1 . .
C16 C17 H17A 119.1 . .
N1 C5 C4 122.8(8) . .
N1 C5 C6 117.7(7) . .
C4 C5 C6 119.5(8) . .
C4 C3 C2 116.7(9) . .
C4 C3 C12 123.0(9) . .
C2 C3 C12 120.2(8) . .
C8 C7 C6 118.5(11) . .
C8 C7 H7A 120.7 . .
C6 C7 H7A 120.7 . .
C9 C8 C7 121.4(10) . .
C9 C8 H8A 119.3 . .
C7 C8 H8A 119.3 . .
C10 C11 C6 120.4(10) . .
C10 C11 H11A 119.8 . .
C6 C11 H11A 119.8 . .
C17 C12 C13 118.5(10) . .
C17 C12 C3 121.8(10) . .
C13 C12 C3 119.6(11) . .
C15 C16 C17 119.5(12) . .
C15 C16 H16A 120.3 . .
C17 C16 H16A 120.3 . .
C5 C4 C3 119.9(9) . .
C5 C4 H4A 120.0 . .
C3 C4 H4A 120.0 . .
C1 C2 C3 119.6(8) . .
C1 C2 H2A 120.2 . .
C3 C2 H2A 120.2 . .
C13 C14 C15 122.0(11) . .
C13 C14 H14A 119.0 . .
C15 C14 H14A 119.0 . .
C14 C13 C12 119.7(11) . .
C14 C13 H13A 120.1 . .
C12 C13 H13A 120.1 . .
O5 Na1 O7 122.6(3) . 5_553
O5 Na1 O1 121.3(3) . 4_554
O7 Na1 O1 81.0(3) 5_553 4_554
O5 Na1 O5 98.4(3) . 8_544
O7 Na1 O5 138.6(3) 5_553 8_544
O1 Na1 O5 82.5(3) 4_554 8_544
O5 Na1 O6 125.6(3) . 1_554
O7 Na1 O6 69.7(3) 5_553 1_554
O1 Na1 O6 112.8(3) 4_554 1_554
O5 Na1 O6 82.5(3) 8_544 1_554
O5 Na1 C20 77.9(3) . 8_544
O7 Na1 C20 157.5(3) 5_553 8_544
O1 Na1 C20 79.9(3) 4_554 8_544
O5 Na1 C20 26.1(3) 8_544 8_544
O6 Na1 C20 107.4(3) 1_554 8_544
O5 Na1 O6 75.5(3) . 8_544
O7 Na1 O6 143.4(3) 5_553 8_544
O1 Na1 O6 63.1(2) 4_554 8_544
O5 Na1 O6 46.6(2) 8_544 8_544
O6 Na1 O6 128.8(3) 1_554 8_544
C20 Na1 O6 24.2(3) 8_544 8_544
O5 Na1 Na1 46.1(2) . 8_545
O7 Na1 Na1 121.7(2) 5_553 8_545
O1 Na1 Na1 75.3(2) 4_554 8_545
O5 Na1 Na1 89.8(3) 8_544 8_545
O6 Na1 Na1 167.73(17) 1_554 8_545
C20 Na1 Na1 64.0(3) 8_544 8_545
O6 Na1 Na1 45.35(19) 8_544 8_545
O5 Na1 Na1 140.6(2) . 8_544
O7 Na1 Na1 96.0(2) 5_553 8_544
O1 Na1 Na1 68.0(2) 4_554 8_544
O5 Na1 Na1 42.6(2) 8_544 8_544
O6 Na1 Na1 57.47(18) 1_554 8_544
C20 Na1 Na1 65.8(3) 8_544 8_544
O6 Na1 Na1 77.2(2) 8_544 8_544
Na1 Na1 Na1 121.4(3) 8_545 8_544
O5 Na1 Co1 144.2(3) . 5_553
O7 Na1 Co1 36.4(2) 5_553 5_553
O1 Na1 Co1 88.3(2) 4_554 5_553
O5 Na1 Co1 105.7(2) 8_544 5_553
O6 Na1 Co1 36.40(15) 1_554 5_553
C20 Na1 Co1 131.1(3) 8_544 5_553
O6 Na1 Co1 139.9(2) 8_544 5_553
Na1 Na1 Co1 155.86(8) 8_545 5_553
Na1 Na1 Co1 65.80(8) 8_544 5_553

loop_
_geom_bond_atom_site_label_1
_geom_bond_atom_site_label_2
_geom_bond_distance
_geom_bond_site_symmetry_2
Co1 O1 2.023(7) .
Co1 O4 2.110(6) 6_654
Co1 O6 2.112(6) 5_545
Co1 O7 2.129(8) .
Co1 O3 2.155(9) 6_654
Co1 N1 2.217(8) .
Co1 C19 2.452(9) 6_654
Co1 Na1 3.518(5) 5_546
Co1 H2 1.56(7) .
Co1 H1 2.02(9) .
O6 C20 1.229(13) .
O6 Co1 2.112(6) 5_554
O6 Na1 2.512(9) 1_556
O6 Na1 2.977(9) 8_545
O2 C18 1.223(10) .
O1 C18 1.290(10) .
O1 Na1 2.478(7) 4_546
O4 C19 1.220(14) .
O4 Co1 2.110(6) 6_655
N1 C1 1.329(11) .
N1 C5 1.355(11) .
O7 Na1 2.410(9) 5_546
O7 H2 0.85(2) .
O7 H1 0.85(2) .
O5 C20 1.251(13) .
O5 Na1 2.331(8) .
O5 Na1 2.481(9) 8_545
O3 C19 1.282(13) .
O3 Co1 2.155(9) 6_655
C9 C8 1.360(17) .
C9 C10 1.414(15) .
C9 C19 1.502(13) .
C20 C15 1.515(11) .
C20 Na1 2.843(10) 8_545
C10 C11 1.362(14) .
C10 H10A 0.9300 .
C6 C11 1.378(16) .
C6 C7 1.410(15) .
C6 C5 1.507(12) .
C18 C1 1.490(12) .
C19 Co1 2.452(9) 6_655
C1 C2 1.390(13) .
C15 C16 1.392(16) .
C15 C14 1.393(17) .
C17 C12 1.376(17) .
C17 C16 1.393(14) .
C17 H17A 0.9300 .
C5 C4 1.390(13) .
C3 C4 1.394(13) .
C3 C2 1.401(13) .
C3 C12 1.475(13) .
C7 C8 1.384(14) .
C7 H7A 0.9300 .
C8 H8A 0.9300 .
C11 H11A 0.9300 .
C12 C13 1.408(16) .
C16 H16A 0.9300 .
C4 H4A 0.9300 .
C2 H2A 0.9300 .
C14 C13 1.369(15) .
C14 H14A 0.9300 .
C13 H13A 0.9300 .
Na1 O7 2.410(9) 5_553
Na1 O1 2.478(7) 4_554
Na1 O5 2.481(9) 8_544
Na1 O6 2.512(9) 1_554
Na1 C20 2.843(10) 8_544
Na1 O6 2.977(9) 8_544
Na1 Na1 3.443(4) 8_545
Na1 Na1 3.443(4) 8_544
Na1 Co1 3.518(5) 5_553

loop_
_geom_torsion_atom_site_label_1
_geom_torsion_atom_site_label_2
_geom_torsion_atom_site_label_3
_geom_torsion_atom_site_label_4
_geom_torsion
_geom_torsion_site_symmetry_1
_geom_torsion_site_symmetry_2
_geom_torsion_site_symmetry_3
_geom_torsion_site_symmetry_4
Co1 O6 C20 O5 -34.5(14) 5_554 . . .
Na1 O6 C20 O5 105.9(10) 1_556 . . .
Na1 O6 C20 O5 46.8(9) 8_545 . . .
Co1 O6 C20 C15 148.3(7) 5_554 . . .
Na1 O6 C20 C15 -71.4(10) 1_556 . . .
Na1 O6 C20 C15 -130.4(9) 8_545 . . .
Co1 O6 C20 Na1 -81.3(7) 5_554 . . 8_545
Na1 O6 C20 Na1 59.1(6) 1_556 . . 8_545
Na1 O5 C20 O6 41.4(19) . . . .
Na1 O5 C20 O6 -56.3(10) 8_545 . . .
Na1 O5 C20 C15 -141.4(10) . . . .
Na1 O5 C20 C15 120.8(8) 8_545 . . .
Na1 O5 C20 Na1 97.8(12) . . . 8_545
C8 C9 C10 C11 -0.8(15) . . . .
C19 C9 C10 C11 178.9(9) . . . .
Co1 O1 C18 O2 -168.0(7) . . . .
Na1 O1 C18 O2 0.4(15) 4_546 . . .
Co1 O1 C18 C1 12.9(11) . . . .
Na1 O1 C18 C1 -178.7(6) 4_546 . . .
Co1 O4 C19 O3 0.5(11) 6_655 . . .
Co1 O4 C19 C9 179.2(8) 6_655 . . .
Co1 O3 C19 O4 -0.5(11) 6_655 . . .
Co1 O3 C19 C9 -179.2(8) 6_655 . . .
C8 C9 C19 O4 161.8(10) . . . .
C10 C9 C19 O4 -17.9(14) . . . .
C8 C9 C19 O3 -19.4(15) . . . .
C10 C9 C19 O3 160.9(9) . . . .
C5 N1 C1 C2 4.1(16) . . . .
Co1 N1 C1 C2 -168.0(9) . . . .
C5 N1 C1 C18 -176.8(9) . . . .
Co1 N1 C1 C18 11.1(11) . . . .
O2 C18 C1 N1 164.2(9) . . . .
O1 C18 C1 N1 -16.7(13) . . . .
O2 C18 C1 C2 -16.7(14) . . . .
O1 C18 C1 C2 162.5(10) . . . .
O6 C20 C15 C16 171.1(11) . . . .
O5 C20 C15 C16 -6.3(16) . . . .
Na1 C20 C15 C16 67.2(15) 8_545 . . .
O6 C20 C15 C14 -8.3(15) . . . .
O5 C20 C15 C14 174.3(10) . . . .
Na1 C20 C15 C14 -112.2(11) 8_545 . . .
C1 N1 C5 C4 -3.4(15) . . . .
Co1 N1 C5 C4 166.1(9) . . . .
C1 N1 C5 C6 174.9(9) . . . .
Co1 N1 C5 C6 -15.6(15) . . . .
C11 C6 C5 N1 -53.2(13) . . . .
C7 C6 C5 N1 128.5(10) . . . .
C11 C6 C5 C4 125.2(11) . . . .
C7 C6 C5 C4 -53.1(14) . . . .
C11 C6 C7 C8 3.3(15) . . . .
C5 C6 C7 C8 -178.4(9) . . . .
C10 C9 C8 C7 2.5(15) . . . .
C19 C9 C8 C7 -177.2(10) . . . .
C6 C7 C8 C9 -3.7(16) . . . .
C9 C10 C11 C6 0.4(15) . . . .
C7 C6 C11 C10 -1.7(15) . . . .
C5 C6 C11 C10 180.0(9) . . . .
C16 C17 C12 C13 1(2) . . . .
C16 C17 C12 C3 177.4(12) . . . .
C4 C3 C12 C17 138.2(14) . . . .
C2 C3 C12 C17 -41.5(18) . . . .
C4 C3 C12 C13 -45.8(19) . . . .
C2 C3 C12 C13 134.4(14) . . . .
C14 C15 C16 C17 2.1(19) . . . .
C20 C15 C16 C17 -177.3(11) . . . .
C12 C17 C16 C15 -3(2) . . . .
N1 C5 C4 C3 2.0(19) . . . .
C6 C5 C4 C3 -176.3(11) . . . .
C2 C3 C4 C5 -1.0(19) . . . .
C12 C3 C4 C5 179.2(12) . . . .
N1 C1 C2 C3 -3.3(18) . . . .
C18 C1 C2 C3 177.6(11) . . . .
C4 C3 C2 C1 1.6(18) . . . .
C12 C3 C2 C1 -178.6(11) . . . .
C16 C15 C14 C13 0(2) . . . .
C20 C15 C14 C13 179.1(14) . . . .
C15 C14 C13 C12 -1(2) . . . .
C17 C12 C13 C14 0(2) . . . .
C3 C12 C13 C14 -175.6(13) . . . .

loop_
_platon_squeeze_void_nr
_platon_squeeze_void_average_x
_platon_squeeze_void_average_y
_platon_squeeze_void_average_z
_platon_squeeze_void_volume
_platon_squeeze_void_count_electrons
1 0.000 0.000 0.030 210.4 19.6
2 0.000 0.500 -0.156 210.4 19.6
3 0.500 0.500 0.041 210.4 20.0
4 0.500 0.000 -0.151 210.4 20.0
